data_7133730
loop_
_publ_author_name
'Dowling, Keri'
'Kruczy&#x144;ski, Tomasz'
'Dutta, Sanjay'
'Le, D. P. Ngan'
'Gozem, Samer'
'McMillen, Colin D.'
'Bhuvanesh, Nattamai'
'Stollenz, Michael'

_publ_section_title
;
 Facile interconversion of mesitylcopper into a
 CuMes-Cu<sub>2</sub>bis(amidinate) triangle and a tetracuprous
 M&#xf6;bius strip.
;
_journal_issue 79
_journal_name_full 'Chemical communications (Cambridge, England)'
_journal_page_first 11136
_journal_page_last 11139
_journal_paper_doi 10.1039/d4cc03935a
_journal_volume 60
_journal_year 2024
_chemical_absolute_configuration ad
_chemical_formula_sum 'C25 H38 N6'
_chemical_formula_weight 422.61
_space_group_crystal_system orthorhombic
_space_group_IT_number 19
_space_group_name_Hall 'P 2ac 2ab'
_space_group_name_H-M_alt 'P 21 21 21'
_atom_sites_solution_hydrogens mixed
_atom_sites_solution_primary dual
_atom_sites_solution_secondary difmap
_audit_creation_method SHELXL-2016/6
_audit_update_record
;
2024-07-26 deposited with the CCDC.	2024-09-02 downloaded from the CCDC.
;
_cell_angle_alpha 90
_cell_angle_beta 90
_cell_angle_gamma 90
_cell_formula_units_Z 4
_cell_length_a 7.9087(2)
_cell_length_b 10.6914(3)
_cell_length_c 29.7770(8)
_cell_measurement_reflns_used 9962
_cell_measurement_temperature 100(2)
_cell_measurement_theta_max 74.56
_cell_measurement_theta_min 2.97
_cell_volume 2517.80(12)
_computing_cell_refinement 'Bruker SAINT'
_computing_data_collection 'Bruker APEX3'
_computing_data_reduction 'Bruker SAINT'
_computing_molecular_graphics 'Bruker SHELXTL'
_computing_publication_material 'Bruker SHELXTL'
_computing_structure_refinement 'SHELXL-2016/6 (Sheldrick, 2016)'
_computing_structure_solution 'SHELXT 2014/5 (Sheldrick, 2014)'
_diffrn_ambient_temperature 100(2)
_diffrn_measured_fraction_theta_full 0.995
_diffrn_measured_fraction_theta_max 0.994
_diffrn_measurement_device_type 'Bruker D8 Venture Photon 2'
_diffrn_measurement_method '\f and \w scans'
_diffrn_radiation_type CuK\a
_diffrn_radiation_wavelength 1.54178
_diffrn_reflns_av_R_equivalents 0.0342
_diffrn_reflns_av_unetI/netI 0.0326
_diffrn_reflns_Laue_measured_fraction_full 0.995
_diffrn_reflns_Laue_measured_fraction_max 0.994
_diffrn_reflns_limit_h_max 8
_diffrn_reflns_limit_h_min -9
_diffrn_reflns_limit_k_max 12
_diffrn_reflns_limit_k_min -13
_diffrn_reflns_limit_l_max 37
_diffrn_reflns_limit_l_min -21
_diffrn_reflns_number 15607
_diffrn_reflns_point_group_measured_fraction_full 0.995
_diffrn_reflns_point_group_measured_fraction_max 0.989
_diffrn_reflns_theta_full 67.679
_diffrn_reflns_theta_max 74.610
_diffrn_reflns_theta_min 2.968
_diffrn_source 'Incoatec I\mS'
_exptl_absorpt_coefficient_mu 0.526
_exptl_absorpt_correction_T_max 1.0000
_exptl_absorpt_correction_T_min 0.8795
_exptl_absorpt_correction_type multi-scan
_exptl_absorpt_process_details 'SADABS, Bruker'
_exptl_crystal_colour colourless
_exptl_crystal_density_diffrn 1.115
_exptl_crystal_description column
_exptl_crystal_F_000 920
_exptl_crystal_size_max 0.401
_exptl_crystal_size_mid 0.061
_exptl_crystal_size_min 0.052
_refine_diff_density_max 0.305
_refine_diff_density_min -0.358
_refine_diff_density_rms 0.094
_refine_ls_abs_structure_details
;
 Flack x determined using 1933 quotients [(I+)-(I-)]/[(I+)+(I-)]
 (Parsons, Flack and Wagner, Acta Cryst. B69 (2013) 249-259).
;
_refine_ls_abs_structure_Flack 0.08(15)
_refine_ls_extinction_method none
_refine_ls_goodness_of_fit_ref 1.154
_refine_ls_hydrogen_treatment mixed
_refine_ls_matrix_type full
_refine_ls_number_parameters 296
_refine_ls_number_reflns 5099
_refine_ls_number_restraints 0
_refine_ls_restrained_S_all 1.154
_refine_ls_R_factor_all 0.0424
_refine_ls_R_factor_gt 0.0379
_refine_ls_shift/su_max 0.000
_refine_ls_shift/su_mean 0.000
_refine_ls_structure_factor_coef Fsqd
_refine_ls_weighting_details 'w=1/[\s^2^(Fo^2^)+(0.0560P)^2^+0.5065P] where P=(Fo^2^+2Fc^2^)/3'
_refine_ls_weighting_scheme calc
_refine_ls_wR_factor_gt 0.1019
_refine_ls_wR_factor_ref 0.1132
_reflns_Friedel_coverage 0.736
_reflns_Friedel_fraction_full 0.994
_reflns_Friedel_fraction_max 0.981
_reflns_number_gt 4811
_reflns_number_total 5099
_reflns_threshold_expression 'I > 2\s(I)'
_cod_data_source_file d4cc03935a3.cif
_cod_data_source_block LH2
_cod_depositor_comments 'Adding full bibliography for 7133729--7133731.cif.'
_cod_database_code 7133730
_shelx_shelxl_version_number 2016/6
_shelx_space_group_comment
;
The symmetry employed for this shelxl refinement is uniquely defined
by the following loop, which should always be used as a source of
symmetry information in preference to the above space-group names.
They are only intended as comments.
;
_shelx_estimated_absorpt_t_min 0.817
_shelx_estimated_absorpt_t_max 0.973

loop_
_space_group_symop_operation_xyz
'x, y, z'
'-x+1/2, -y, z+1/2'
'-x, y+1/2, -z+1/2'
'x+1/2, -y+1/2, -z'

loop_
_atom_site_label
_atom_site_type_symbol
_atom_site_fract_x
_atom_site_fract_y
_atom_site_fract_z
_atom_site_U_iso_or_equiv
_atom_site_adp_type
_atom_site_occupancy
_atom_site_site_symmetry_order
_atom_site_calc_flag
_atom_site_refinement_flags_posn
_atom_site_refinement_flags_adp
_atom_site_refinement_flags_occupancy
_atom_site_disorder_assembly
_atom_site_disorder_group
N1 N 0.5136(2) 0.44095(18) 0.40427(6) 0.0220(4) Uani 1 1 d . . . . .
H1 H 0.572(4) 0.510(3) 0.4014(9) 0.033(7) Uiso 1 1 d . . . . .
N2 N 0.9719(2) 0.41909(18) 0.38158(6) 0.0220(4) Uani 1 1 d . . . . .
H2 H 1.060(4) 0.374(3) 0.3766(9) 0.028(7) Uiso 1 1 d . . . . .
N3 N 0.3157(2) 0.34266(17) 0.45290(6) 0.0200(3) Uani 1 1 d . . . . .
N4 N 0.2124(2) 0.21289(16) 0.39573(6) 0.0198(4) Uani 1 1 d . . . . .
N5 N 0.8125(2) 0.59199(18) 0.36970(6) 0.0258(4) Uani 1 1 d . . . . .
N6 N 0.6544(2) 0.6661(2) 0.30749(7) 0.0316(4) Uani 1 1 d . . . . .
C1 C 0.6035(3) 0.3345(2) 0.38505(7) 0.0229(4) Uani 1 1 d . . . . .
H1A H 0.651756 0.358961 0.355654 0.028 Uiso 1 1 calc R U . . .
H1B H 0.522556 0.265398 0.379829 0.028 Uiso 1 1 calc R U . . .
C2 C 0.7457(3) 0.2886(2) 0.41574(7) 0.0255(5) Uani 1 1 d . . . . .
H2A H 0.697051 0.265337 0.445216 0.031 Uiso 1 1 calc R U . . .
H2B H 0.796446 0.212367 0.402492 0.031 Uiso 1 1 calc R U . . .
C3 C 0.8844(3) 0.3853(2) 0.42304(7) 0.0234(4) Uani 1 1 d . . . . .
H3A H 0.833980 0.461495 0.436358 0.028 Uiso 1 1 calc R U . . .
H3B H 0.967727 0.351685 0.444724 0.028 Uiso 1 1 calc R U . . .
C4 C 0.4014(2) 0.43730(19) 0.43890(6) 0.0182(4) Uani 1 1 d . . . . .
C5 C 0.3741(3) 0.5634(2) 0.46253(7) 0.0237(4) Uani 1 1 d . . . . .
C6 C 0.2508(4) 0.5485(2) 0.50147(9) 0.0356(6) Uani 1 1 d . . . . .
H6A H 0.141723 0.518771 0.490057 0.053 Uiso 1 1 calc R U . . .
H6B H 0.235240 0.629375 0.516410 0.053 Uiso 1 1 calc R U . . .
H6C H 0.296029 0.487789 0.522997 0.053 Uiso 1 1 calc R U . . .
C7 C 0.2981(3) 0.6572(2) 0.42887(9) 0.0345(5) Uani 1 1 d . . . . .
H7A H 0.192655 0.623302 0.416614 0.052 Uiso 1 1 calc R U . . .
H7B H 0.378543 0.671628 0.404375 0.052 Uiso 1 1 calc R U . . .
H7C H 0.274771 0.736485 0.444206 0.052 Uiso 1 1 calc R U . . .
C8 C 0.5423(3) 0.6142(3) 0.48022(10) 0.0388(6) Uani 1 1 d . . . . .
H8A H 0.521963 0.691172 0.497228 0.058 Uiso 1 1 calc R U . . .
H8B H 0.617673 0.632030 0.454905 0.058 Uiso 1 1 calc R U . . .
H8C H 0.594894 0.551741 0.499858 0.058 Uiso 1 1 calc R U . . .
C9 C 0.3087(2) 0.22537(19) 0.43262(6) 0.0186(4) Uani 1 1 d . . . . .
C10 C 0.3875(3) 0.1227(2) 0.45310(7) 0.0226(4) Uani 1 1 d . . . . .
H10 H 0.452865 0.133409 0.479581 0.027 Uiso 1 1 calc R U . . .
C11 C 0.3684(3) 0.0065(2) 0.43421(8) 0.0270(5) Uani 1 1 d . . . . .
H11 H 0.422841 -0.064029 0.447131 0.032 Uiso 1 1 calc R U . . .
C12 C 0.2685(3) -0.0073(2) 0.39593(8) 0.0272(5) Uani 1 1 d . . . . .
H12 H 0.253377 -0.087163 0.382497 0.033 Uiso 1 1 calc R U . . .
C13 C 0.1921(3) 0.0976(2) 0.37796(7) 0.0236(4) Uani 1 1 d . . . . .
C14 C 0.0835(3) 0.0901(2) 0.33649(8) 0.0326(5) Uani 1 1 d . . . . .
H14A H -0.019048 0.140059 0.340887 0.049 Uiso 1 1 calc R U . . .
H14B H 0.052298 0.002765 0.330920 0.049 Uiso 1 1 calc R U . . .
H14C H 0.146644 0.122587 0.310681 0.049 Uiso 1 1 calc R U . . .
C15 C 0.9324(2) 0.5189(2) 0.35601(7) 0.0216(4) Uani 1 1 d . . . . .
C16 C 1.0354(3) 0.5292(2) 0.31202(7) 0.0251(5) Uani 1 1 d . . . . .
C17 C 1.0616(3) 0.6653(3) 0.29737(10) 0.0379(6) Uani 1 1 d . . . . .
H17A H 1.113504 0.712521 0.321965 0.057 Uiso 1 1 calc R U . . .
H17B H 0.952082 0.702593 0.289753 0.057 Uiso 1 1 calc R U . . .
H17C H 1.135787 0.667648 0.271035 0.057 Uiso 1 1 calc R U . . .
C18 C 0.9380(3) 0.4558(3) 0.27581(7) 0.0340(6) Uani 1 1 d . . . . .
H18A H 1.002545 0.456515 0.247708 0.051 Uiso 1 1 calc R U . . .
H18B H 0.827494 0.494839 0.270891 0.051 Uiso 1 1 calc R U . . .
H18C H 0.922154 0.369217 0.285788 0.051 Uiso 1 1 calc R U . . .
C19 C 1.2121(3) 0.4698(3) 0.31658(8) 0.0306(5) Uani 1 1 d . . . . .
H19A H 1.273978 0.479541 0.288286 0.046 Uiso 1 1 calc R U . . .
H19B H 1.200275 0.380656 0.323565 0.046 Uiso 1 1 calc R U . . .
H19C H 1.274343 0.511424 0.340797 0.046 Uiso 1 1 calc R U . . .
C20 C 0.7367(3) 0.6903(2) 0.34598(8) 0.0299(5) Uani 1 1 d . . . . .
C21 C 0.7359(4) 0.8098(2) 0.36584(10) 0.0402(6) Uani 1 1 d . . . . .
H21 H 0.793019 0.824845 0.393384 0.048 Uiso 1 1 calc R U . . .
C22 C 0.6495(4) 0.9046(3) 0.34405(11) 0.0476(7) Uani 1 1 d . . . . .
H22 H 0.646637 0.986185 0.356644 0.057 Uiso 1 1 calc R U . . .
C23 C 0.5674(4) 0.8806(3) 0.30397(11) 0.0476(7) Uani 1 1 d . . . . .
H23 H 0.507658 0.945005 0.288753 0.057 Uiso 1 1 calc R U . . .
C24 C 0.5740(3) 0.7609(3) 0.28653(10) 0.0384(6) Uani 1 1 d . . . . .
C25 C 0.4928(3) 0.7299(3) 0.24218(10) 0.0459(7) Uani 1 1 d . . . . .
H25A H 0.580798 0.712251 0.219898 0.069 Uiso 1 1 calc R U . . .
H25B H 0.424446 0.801003 0.232084 0.069 Uiso 1 1 calc R U . . .
H25C H 0.420240 0.656230 0.245692 0.069 Uiso 1 1 calc R U . . .

loop_
_atom_site_aniso_label
_atom_site_aniso_U_11
_atom_site_aniso_U_22
_atom_site_aniso_U_33
_atom_site_aniso_U_23
_atom_site_aniso_U_13
_atom_site_aniso_U_12
N1 0.0189(8) 0.0199(9) 0.0273(8) 0.0005(7) 0.0026(7) -0.0017(7)
N2 0.0160(8) 0.0279(10) 0.0221(8) 0.0018(7) 0.0017(6) 0.0025(7)
N3 0.0194(8) 0.0176(8) 0.0230(8) -0.0006(7) 0.0006(7) -0.0017(7)
N4 0.0187(8) 0.0194(8) 0.0213(8) -0.0003(7) 0.0003(6) -0.0009(7)
N5 0.0220(8) 0.0251(10) 0.0304(9) -0.0005(7) 0.0058(7) 0.0015(7)
N6 0.0214(9) 0.0311(11) 0.0423(11) 0.0113(9) 0.0061(8) 0.0032(8)
C1 0.0191(9) 0.0248(10) 0.0249(9) -0.0022(8) 0.0027(8) -0.0005(8)
C2 0.0233(10) 0.0229(10) 0.0302(10) 0.0047(9) 0.0060(8) 0.0036(8)
C3 0.0194(9) 0.0320(11) 0.0189(8) 0.0041(8) 0.0011(7) 0.0028(8)
C4 0.0162(8) 0.0174(9) 0.0211(8) -0.0005(8) -0.0039(7) 0.0013(7)
C5 0.0197(10) 0.0185(10) 0.0328(11) -0.0030(8) 0.0018(8) -0.0016(8)
C6 0.0431(14) 0.0243(12) 0.0393(13) -0.0083(10) 0.0151(11) -0.0021(10)
C7 0.0398(13) 0.0202(11) 0.0435(13) -0.0011(10) -0.0026(11) 0.0058(10)
C8 0.0273(12) 0.0381(14) 0.0511(14) -0.0200(12) -0.0032(10) -0.0034(10)
C9 0.0164(9) 0.0189(10) 0.0206(9) -0.0012(8) 0.0040(7) -0.0012(7)
C10 0.0229(10) 0.0217(11) 0.0233(9) 0.0010(8) -0.0014(8) -0.0001(8)
C11 0.0312(11) 0.0184(10) 0.0314(11) 0.0018(9) 0.0005(9) 0.0006(9)
C12 0.0333(12) 0.0182(10) 0.0301(11) -0.0060(9) 0.0014(9) -0.0022(9)
C13 0.0227(10) 0.0251(11) 0.0229(9) -0.0028(8) 0.0018(8) -0.0044(8)
C14 0.0333(12) 0.0360(13) 0.0286(11) -0.0067(10) -0.0049(9) -0.0053(11)
C15 0.0159(9) 0.0236(10) 0.0253(9) -0.0009(8) -0.0003(7) -0.0024(8)
C16 0.0212(10) 0.0274(11) 0.0268(10) 0.0051(9) 0.0049(8) 0.0030(9)
C17 0.0290(12) 0.0308(13) 0.0539(15) 0.0147(12) 0.0152(11) 0.0030(10)
C18 0.0348(12) 0.0448(15) 0.0224(10) 0.0027(10) -0.0003(9) 0.0062(11)
C19 0.0235(11) 0.0395(14) 0.0288(11) 0.0099(10) 0.0084(9) 0.0063(10)
C20 0.0228(10) 0.0256(12) 0.0413(12) 0.0059(10) 0.0136(9) 0.0020(9)
C21 0.0402(14) 0.0301(14) 0.0503(15) -0.0013(11) 0.0168(12) 0.0006(11)
C22 0.0467(16) 0.0268(14) 0.0693(19) 0.0038(13) 0.0253(14) 0.0068(12)
C23 0.0394(15) 0.0368(15) 0.0665(18) 0.0200(14) 0.0202(14) 0.0149(12)
C24 0.0224(11) 0.0369(14) 0.0560(15) 0.0187(12) 0.0134(11) 0.0071(10)
C25 0.0253(12) 0.0565(18) 0.0559(16) 0.0246(14) 0.0027(12) 0.0067(12)

loop_
_atom_type_symbol
_atom_type_description
_atom_type_scat_dispersion_real
_atom_type_scat_dispersion_imag
_atom_type_scat_source
C C 0.0181 0.0091 'International Tables Vol C Tables 4.2.6.8 and 6.1.1.4'
H H 0.0000 0.0000 'International Tables Vol C Tables 4.2.6.8 and 6.1.1.4'
N N 0.0311 0.0180 'International Tables Vol C Tables 4.2.6.8 and 6.1.1.4'

loop_
_geom_angle_atom_site_label_1
_geom_angle_atom_site_label_2
_geom_angle_atom_site_label_3
_geom_angle
_geom_angle_site_symmetry_1
_geom_angle_site_symmetry_3
_geom_angle_publ_flag
C4 N1 C1 126.34(18) . . ?
C4 N1 H1 116.2(19) . . ?
C1 N1 H1 111(2) . . ?
C15 N2 C3 124.31(18) . . ?
C15 N2 H2 122.2(18) . . ?
C3 N2 H2 113.0(18) . . ?
C4 N3 C9 126.01(17) . . ?
C9 N4 C13 118.58(18) . . ?
C15 N5 C20 127.41(19) . . ?
C20 N6 C24 118.6(2) . . ?
N1 C1 C2 111.98(17) . . ?
N1 C1 H1A 109.2 . . ?
C2 C1 H1A 109.2 . . ?
N1 C1 H1B 109.2 . . ?
C2 C1 H1B 109.2 . . ?
H1A C1 H1B 107.9 . . ?
C3 C2 C1 113.36(18) . . ?
C3 C2 H2A 108.9 . . ?
C1 C2 H2A 108.9 . . ?
C3 C2 H2B 108.9 . . ?
C1 C2 H2B 108.9 . . ?
H2A C2 H2B 107.7 . . ?
N2 C3 C2 112.86(17) . . ?
N2 C3 H3A 109.0 . . ?
C2 C3 H3A 109.0 . . ?
N2 C3 H3B 109.0 . . ?
C2 C3 H3B 109.0 . . ?
H3A C3 H3B 107.8 . . ?
N3 C4 N1 127.69(19) . . ?
N3 C4 C5 117.88(17) . . ?
N1 C4 C5 114.42(18) . . ?
C6 C5 C8 109.4(2) . . ?
C6 C5 C4 110.28(18) . . ?
C8 C5 C4 110.29(18) . . ?
C6 C5 C7 108.3(2) . . ?
C8 C5 C7 109.4(2) . . ?
C4 C5 C7 109.17(18) . . ?
C5 C6 H6A 109.5 . . ?
C5 C6 H6B 109.5 . . ?
H6A C6 H6B 109.5 . . ?
C5 C6 H6C 109.5 . . ?
H6A C6 H6C 109.5 . . ?
H6B C6 H6C 109.5 . . ?
C5 C7 H7A 109.5 . . ?
C5 C7 H7B 109.5 . . ?
H7A C7 H7B 109.5 . . ?
C5 C7 H7C 109.5 . . ?
H7A C7 H7C 109.5 . . ?
H7B C7 H7C 109.5 . . ?
C5 C8 H8A 109.5 . . ?
C5 C8 H8B 109.5 . . ?
H8A C8 H8B 109.5 . . ?
C5 C8 H8C 109.5 . . ?
H8A C8 H8C 109.5 . . ?
H8B C8 H8C 109.5 . . ?
N4 C9 N3 117.79(18) . . ?
N4 C9 C10 122.00(18) . . ?
N3 C9 C10 119.93(18) . . ?
C11 C10 C9 118.81(19) . . ?
C11 C10 H10 120.6 . . ?
C9 C10 H10 120.6 . . ?
C10 C11 C12 119.6(2) . . ?
C10 C11 H11 120.2 . . ?
C12 C11 H11 120.2 . . ?
C13 C12 C11 118.5(2) . . ?
C13 C12 H12 120.7 . . ?
C11 C12 H12 120.7 . . ?
N4 C13 C12 122.49(19) . . ?
N4 C13 C14 115.96(19) . . ?
C12 C13 C14 121.5(2) . . ?
C13 C14 H14A 109.5 . . ?
C13 C14 H14B 109.5 . . ?
H14A C14 H14B 109.5 . . ?
C13 C14 H14C 109.5 . . ?
H14A C14 H14C 109.5 . . ?
H14B C14 H14C 109.5 . . ?
N5 C15 N2 118.02(19) . . ?
N5 C15 C16 127.6(2) . . ?
N2 C15 C16 114.37(18) . . ?
C17 C16 C18 110.6(2) . . ?
C17 C16 C19 107.10(19) . . ?
C18 C16 C19 107.75(19) . . ?
C17 C16 C15 112.31(19) . . ?
C18 C16 C15 107.05(18) . . ?
C19 C16 C15 111.94(18) . . ?
C16 C17 H17A 109.5 . . ?
C16 C17 H17B 109.5 . . ?
H17A C17 H17B 109.5 . . ?
C16 C17 H17C 109.5 . . ?
H17A C17 H17C 109.5 . . ?
H17B C17 H17C 109.5 . . ?
C16 C18 H18A 109.5 . . ?
C16 C18 H18B 109.5 . . ?
H18A C18 H18B 109.5 . . ?
C16 C18 H18C 109.5 . . ?
H18A C18 H18C 109.5 . . ?
H18B C18 H18C 109.5 . . ?
C16 C19 H19A 109.5 . . ?
C16 C19 H19B 109.5 . . ?
H19A C19 H19B 109.5 . . ?
C16 C19 H19C 109.5 . . ?
H19A C19 H19C 109.5 . . ?
H19B C19 H19C 109.5 . . ?
N6 C20 N5 119.5(2) . . ?
N6 C20 C21 122.1(2) . . ?
N5 C20 C21 118.1(2) . . ?
C22 C21 C20 118.0(3) . . ?
C22 C21 H21 121.0 . . ?
C20 C21 H21 121.0 . . ?
C23 C22 C21 120.1(3) . . ?
C23 C22 H22 120.0 . . ?
C21 C22 H22 120.0 . . ?
C24 C23 C22 118.6(3) . . ?
C24 C23 H23 120.7 . . ?
C22 C23 H23 120.7 . . ?
N6 C24 C23 122.6(3) . . ?
N6 C24 C25 116.2(3) . . ?
C23 C24 C25 121.2(3) . . ?
C24 C25 H25A 109.5 . . ?
C24 C25 H25B 109.5 . . ?
H25A C25 H25B 109.5 . . ?
C24 C25 H25C 109.5 . . ?
H25A C25 H25C 109.5 . . ?
H25B C25 H25C 109.5 . . ?

loop_
_geom_bond_atom_site_label_1
_geom_bond_atom_site_label_2
_geom_bond_distance
_geom_bond_site_symmetry_2
_geom_bond_publ_flag
N1 C4 1.361(3) . ?
N1 C1 1.458(3) . ?
N1 H1 0.87(3) . ?
N2 C15 1.348(3) . ?
N2 C3 1.461(2) . ?
N2 H2 0.86(3) . ?
N3 C4 1.287(3) . ?
N3 C9 1.393(3) . ?
N4 C9 1.344(3) . ?
N4 C13 1.351(3) . ?
N5 C15 1.294(3) . ?
N5 C20 1.401(3) . ?
N6 C20 1.343(3) . ?
N6 C24 1.350(3) . ?
C1 C2 1.531(3) . ?
C1 H1A 0.9900 . ?
C1 H1B 0.9900 . ?
C2 C3 1.523(3) . ?
C2 H2A 0.9900 . ?
C2 H2B 0.9900 . ?
C3 H3A 0.9900 . ?
C3 H3B 0.9900 . ?
C4 C5 1.536(3) . ?
C5 C6 1.524(3) . ?
C5 C8 1.530(3) . ?
C5 C7 1.540(3) . ?
C6 H6A 0.9800 . ?
C6 H6B 0.9800 . ?
C6 H6C 0.9800 . ?
C7 H7A 0.9800 . ?
C7 H7B 0.9800 . ?
C7 H7C 0.9800 . ?
C8 H8A 0.9800 . ?
C8 H8B 0.9800 . ?
C8 H8C 0.9800 . ?
C9 C10 1.401(3) . ?
C10 C11 1.372(3) . ?
C10 H10 0.9500 . ?
C11 C12 1.395(3) . ?
C11 H11 0.9500 . ?
C12 C13 1.383(3) . ?
C12 H12 0.9500 . ?
C13 C14 1.506(3) . ?
C14 H14A 0.9800 . ?
C14 H14B 0.9800 . ?
C14 H14C 0.9800 . ?
C15 C16 1.547(3) . ?
C16 C17 1.532(3) . ?
C16 C18 1.540(3) . ?
C16 C19 1.541(3) . ?
C17 H17A 0.9800 . ?
C17 H17B 0.9800 . ?
C17 H17C 0.9800 . ?
C18 H18A 0.9800 . ?
C18 H18B 0.9800 . ?
C18 H18C 0.9800 . ?
C19 H19A 0.9800 . ?
C19 H19B 0.9800 . ?
C19 H19C 0.9800 . ?
C20 C21 1.407(4) . ?
C21 C22 1.384(4) . ?
C21 H21 0.9500 . ?
C22 C23 1.383(5) . ?
C22 H22 0.9500 . ?
C23 C24 1.382(4) . ?
C23 H23 0.9500 . ?
C24 C25 1.505(4) . ?
C25 H25A 0.9800 . ?
C25 H25B 0.9800 . ?
C25 H25C 0.9800 . ?

loop_
_geom_hbond_atom_site_label_D
_geom_hbond_atom_site_label_H
_geom_hbond_atom_site_label_A
_geom_hbond_distance_DH
_geom_hbond_distance_HA
_geom_hbond_distance_DA
_geom_hbond_angle_DHA
_geom_hbond_site_symmetry_A
N1 H1 N5 0.87(3) 2.30(3) 3.042(3) 143(3) .
N2 H2 N4 0.86(3) 2.18(3) 2.942(3) 148(2) 1_655

loop_
_geom_torsion_atom_site_label_1
_geom_torsion_atom_site_label_2
_geom_torsion_atom_site_label_3
_geom_torsion_atom_site_label_4
_geom_torsion
_geom_torsion_site_symmetry_1
_geom_torsion_site_symmetry_2
_geom_torsion_site_symmetry_3
_geom_torsion_site_symmetry_4
_geom_torsion_publ_flag
C4 N1 C1 C2 -74.1(3) . . . . ?
N1 C1 C2 C3 -63.2(2) . . . . ?
C15 N2 C3 C2 95.4(2) . . . . ?
C1 C2 C3 N2 -62.5(2) . . . . ?
C9 N3 C4 N1 -6.3(3) . . . . ?
C9 N3 C4 C5 172.17(17) . . . . ?
C1 N1 C4 N3 -21.8(3) . . . . ?
C1 N1 C4 C5 159.73(19) . . . . ?
N3 C4 C5 C6 3.0(3) . . . . ?
N1 C4 C5 C6 -178.34(18) . . . . ?
N3 C4 C5 C8 123.9(2) . . . . ?
N1 C4 C5 C8 -57.4(3) . . . . ?
N3 C4 C5 C7 -115.8(2) . . . . ?
N1 C4 C5 C7 62.8(2) . . . . ?
C13 N4 C9 N3 -174.18(18) . . . . ?
C13 N4 C9 C10 -0.3(3) . . . . ?
C4 N3 C9 N4 -76.9(3) . . . . ?
C4 N3 C9 C10 109.1(2) . . . . ?
N4 C9 C10 C11 1.5(3) . . . . ?
N3 C9 C10 C11 175.26(19) . . . . ?
C9 C10 C11 C12 -1.5(3) . . . . ?
C10 C11 C12 C13 0.4(3) . . . . ?
C9 N4 C13 C12 -0.9(3) . . . . ?
C9 N4 C13 C14 -179.68(18) . . . . ?
C11 C12 C13 N4 0.9(3) . . . . ?
C11 C12 C13 C14 179.6(2) . . . . ?
C20 N5 C15 N2 -171.0(2) . . . . ?
C20 N5 C15 C16 6.8(4) . . . . ?
C3 N2 C15 N5 2.2(3) . . . . ?
C3 N2 C15 C16 -175.86(19) . . . . ?
N5 C15 C16 C17 32.9(3) . . . . ?
N2 C15 C16 C17 -149.3(2) . . . . ?
N5 C15 C16 C18 -88.7(3) . . . . ?
N2 C15 C16 C18 89.1(2) . . . . ?
N5 C15 C16 C19 153.4(2) . . . . ?
N2 C15 C16 C19 -28.7(3) . . . . ?
C24 N6 C20 N5 176.2(2) . . . . ?
C24 N6 C20 C21 2.5(3) . . . . ?
C15 N5 C20 N6 61.5(3) . . . . ?
C15 N5 C20 C21 -124.5(3) . . . . ?
N6 C20 C21 C22 -1.2(4) . . . . ?
N5 C20 C21 C22 -175.0(2) . . . . ?
C20 C21 C22 C23 -0.1(4) . . . . ?
C21 C22 C23 C24 0.0(4) . . . . ?
C20 N6 C24 C23 -2.6(4) . . . . ?
C20 N6 C24 C25 176.5(2) . . . . ?
C22 C23 C24 N6 1.4(4) . . . . ?
C22 C23 C24 C25 -177.7(2) . . . . ?
